data_1512256
loop_
_publ_author_name
'Surov, Artem O.'
'Bui, Cong Trinh'
'Proshin, Alexey N.'
'Roussel, Pascal'
'Idrissi, Abdenacer'
'Perlovich, German L.'

_publ_section_title
;
 Novel 1,2,4-thiadiazole derivatives: crystal structure, conformational
 analysis, hydrogen bond networks, calculations, and thermodynamic
 characteristics of crystal lattices.
;
_journal_issue 36
_journal_name_full 'The journal of physical chemistry. B'
_journal_page_first 10414
_journal_page_last 10429
_journal_paper_doi 10.1021/jp405624e
_journal_volume 117
_journal_year 2013
_chemical_formula_moiety 'C12 H15 N3 O1 S1'
_chemical_formula_sum 'C12 H15 N3 O S'
_chemical_formula_weight 249.34
_space_group_IT_number 61
_symmetry_cell_setting orthorhombic
_symmetry_space_group_name_Hall '-P 2ac 2ab'
_symmetry_space_group_name_H-M 'P b c a'
_atom_sites_solution_hydrogens difmap
_atom_sites_solution_primary other
_cell_angle_alpha 90
_cell_angle_beta 90
_cell_angle_gamma 90
_cell_formula_units_Z 8
_cell_length_a 8.6335(2)
_cell_length_b 14.1307(3)
_cell_length_c 21.2871(5)
_cell_measurement_reflns_used 9535
_cell_measurement_temperature 293
_cell_measurement_theta_max 28
_cell_measurement_theta_min 3
_cell_volume 2596.97(10)
_computing_cell_refinement 'Apex2 (Bruker AXS, 2006)'
_computing_data_collection 'Apex2 (Bruker AXS, 2006)'
_computing_data_reduction 'Apex2 (Bruker AXS, 2006)'
_computing_molecular_graphics 'CAMERON (Watkin et al., 1996)'
_computing_publication_material 'CRYSTALS (Betteridge et al., 2003)'
_computing_structure_refinement 'CRYSTALS (Betteridge et al., 2003)'
_computing_structure_solution 'Superflip (Palatinus & Chapuis, 2007)'
_diffrn_ambient_temperature 293
_diffrn_measured_fraction_theta_full 0.990
_diffrn_measured_fraction_theta_max 0.921
_diffrn_measurement_device Area
_diffrn_measurement_device_type 'Bruker Kappa Apex2'
_diffrn_measurement_method '\f & \w scans'
_diffrn_radiation_monochromator graphite
_diffrn_radiation_type 'Mo K\a'
_diffrn_radiation_wavelength 0.71073
_diffrn_reflns_av_R_equivalents 0.028
_diffrn_reflns_limit_h_max 11
_diffrn_reflns_limit_h_min -12
_diffrn_reflns_limit_k_max 19
_diffrn_reflns_limit_k_min -17
_diffrn_reflns_limit_l_max 26
_diffrn_reflns_limit_l_min -30
_diffrn_reflns_number 66101
_diffrn_reflns_theta_full 25.299
_diffrn_reflns_theta_max 30.481
_diffrn_reflns_theta_min 2.883
_diffrn_standards_number 0
_exptl_absorpt_coefficient_mu 0.237
_exptl_absorpt_correction_T_max 0.99
_exptl_absorpt_correction_T_min 0.93
_exptl_absorpt_correction_type multi-scan
_exptl_absorpt_process_details 'SADABS (Siemens, 1996)'
_exptl_crystal_colour colourless
_exptl_crystal_density_diffrn 1.275
_exptl_crystal_density_method 'not measured'
_exptl_crystal_description octahedral
_exptl_crystal_F_000 1056
_exptl_crystal_size_max 0.025
_exptl_crystal_size_mid 0.025
_exptl_crystal_size_min 0.025
_refine_diff_density_max 0.25
_refine_diff_density_min -0.22
_refine_ls_extinction_method None
_refine_ls_goodness_of_fit_ref 1.0748
_refine_ls_hydrogen_treatment constr
_refine_ls_matrix_type full
_refine_ls_number_parameters 154
_refine_ls_number_reflns 2699
_refine_ls_number_restraints 0
_refine_ls_R_factor_all 0.0666
_refine_ls_R_factor_gt 0.0527
_refine_ls_shift/su_max 0.0010571
_refine_ls_shift/su_mean 0.0000667
_refine_ls_structure_factor_coef F
_refine_ls_weighting_details
;
 Method, part 1, Chebychev polynomial, (Watkin, 1994, Prince, 1982) 
 [weight] = 1.0/[A~0~*T~0~(x)+A~1~*T~1~(x) ... +A~n-1~]*T~n-1~(x)] 
 where A~i~ are the Chebychev coefficients listed below and x= Fcalc/Fmax 
 Method = Robust Weighting (Prince, 1982) 
 W = [weight] * [1-(deltaF/6*sigmaF)^2^]^2^ 
 A~i~ are: 
 0.223 0.241 0.862E-01 
;
_refine_ls_weighting_scheme calc
_refine_ls_wR_factor_all 0.0791
_refine_ls_wR_factor_gt 0.0505
_refine_ls_wR_factor_ref 0.0455
_reflns_limit_h_max 12
_reflns_limit_h_min 0
_reflns_limit_k_max 19
_reflns_limit_k_min 0
_reflns_limit_l_max 30
_reflns_limit_l_min 0
_reflns_number_gt 3048
_reflns_number_total 3643
_reflns_threshold_expression I>2.0\s(I)
_oxford_diffrn_Wilson_B_factor 3.61
_oxford_diffrn_Wilson_scale 81.88
_oxford_refine_ls_r_factor_ref 0.0450
_oxford_refine_ls_scale 0.1217(2)
_oxford_reflns_number_all 3633
_oxford_reflns_threshold_expression_ref I>0.0\s(I)
_cod_data_source_file jp405624e_si_005.cif
_cod_data_source_block 1
_cod_depositor_comments
;
The following automatic conversions were performed:

'_atom_sites_solution_primary' value 'Other' changed to 'other'
according to /home/saulius/struct/CIF-dictionaries/cif_core.dic
dictionary named 'cif_core.dic' version 2.4.2 from 2011-04-26.

Automatic conversion script
Id: cif_fix_values 1891 2012-01-12 08:04:46Z andrius 
;
_cod_original_sg_symbol_H-M 'P b c a '
_cod_original_formula_sum 'C12 H15 N3 O1 S1'
_cod_database_code 1512256

loop_
_symmetry_equiv_pos_as_xyz
x,y,z
-x,-y,-z
x,-y+1/2,z+1/2
-x,y+1/2,-z+1/2
-x+1/2,-y,z+1/2
x+1/2,y,-z+1/2
x+1/2,-y+1/2,-z
-x+1/2,y+1/2,z

loop_
_atom_site_label
_atom_site_type_symbol
_atom_site_fract_x
_atom_site_fract_y
_atom_site_fract_z
_atom_site_U_iso_or_equiv
_atom_site_occupancy
_atom_site_adp_type
_atom_site_refinement_flags_posn
S1 S 0.79137(5) 0.49949(3) 0.76250(2) 0.0562 1.0000 Uani .
N2 N 0.77445(17) 0.61391(9) 0.74446(7) 0.0525 1.0000 Uani .
C3 C 0.84668(17) 0.62856(9) 0.69153(7) 0.0438 1.0000 Uani .
N4 N 0.91899(15) 0.55493(8) 0.66173(6) 0.0445 1.0000 Uani .
C5 C 0.90045(16) 0.47796(9) 0.69537(7) 0.0404 1.0000 Uani .
N6 N 0.95410(15) 0.39038(8) 0.68273(6) 0.0448 1.0000 Uani .
C7 C 1.02198(17) 0.35650(10) 0.62697(7) 0.0429 1.0000 Uani .
C8 C 1.0561(2) 0.41255(11) 0.57553(8) 0.0551 1.0000 Uani .
C9 C 1.1244(3) 0.37134(13) 0.52330(8) 0.0696 1.0000 Uani .
C10 C 1.1576(3) 0.27577(13) 0.52188(8) 0.0701 1.0000 Uani .
C11 C 1.1204(2) 0.21889(11) 0.57229(8) 0.0596 1.0000 Uani .
C12 C 1.05387(19) 0.25953(10) 0.62494(8) 0.0496 1.0000 Uani .
C13 C 1.1518(3) 0.11360(13) 0.57060(11) 0.0889 1.0000 Uani .
C14 C 0.85094(19) 0.72535(10) 0.66300(8) 0.0497 1.0000 Uani .
C15 C 1.01297(18) 0.76303(10) 0.65238(7) 0.0458 1.0000 Uani .
O16 O 1.09462(13) 0.77046(7) 0.71059(5) 0.0523 1.0000 Uani .
C17 C 1.0070(2) 0.86093(12) 0.62337(9) 0.0651 1.0000 Uani .
H81 H 1.0342 0.4791 0.5762 0.0676 1.0000 Uiso R
H91 H 1.1490 0.4114 0.4871 0.0868 1.0000 Uiso R
H101 H 1.2068 0.2476 0.4841 0.0880 1.0000 Uiso R
H121 H 1.0320 0.2206 0.6618 0.0628 1.0000 Uiso R
H132 H 1.1931 0.0916 0.6104 0.1394 1.0000 Uiso R
H131 H 1.2270 0.1021 0.5382 0.1398 1.0000 Uiso R
H133 H 1.0560 0.0817 0.5598 0.1400 1.0000 Uiso R
H141 H 0.7988 0.7718 0.6922 0.0656 1.0000 Uiso R
H142 H 0.7978 0.7226 0.6211 0.0654 1.0000 Uiso R
H151 H 1.0682 0.7173 0.6228 0.0583 1.0000 Uiso R
H173 H 1.1147 0.8813 0.6170 0.1039 1.0000 Uiso R
H172 H 0.9506 0.9022 0.6537 0.1040 1.0000 Uiso R
H171 H 0.9514 0.8570 0.5836 0.1042 1.0000 Uiso R
H161 H 1.1423 0.7167 0.7186 0.0829 1.0000 Uiso R
H61 H 0.9402 0.3470 0.7133 0.0574 1.0000 Uiso R

loop_
_atom_site_aniso_label
_atom_site_aniso_U_11
_atom_site_aniso_U_22
_atom_site_aniso_U_33
_atom_site_aniso_U_23
_atom_site_aniso_U_13
_atom_site_aniso_U_12
S1 0.0705(3) 0.04100(19) 0.0570(2) 0.00762(16) 0.0186(2) 0.00273(18)
N2 0.0609(8) 0.0390(6) 0.0577(7) 0.0026(6) 0.0110(6) 0.0066(6)
C3 0.0451(7) 0.0344(6) 0.0519(8) 0.0023(6) 0.0000(6) 0.0016(6)
N4 0.0511(7) 0.0321(6) 0.0503(6) 0.0032(5) 0.0046(6) -0.0003(5)
C5 0.0418(7) 0.0336(6) 0.0457(7) 0.0009(5) -0.0010(6) -0.0046(5)
N6 0.0559(7) 0.0293(5) 0.0492(7) 0.0042(5) 0.0028(5) -0.0032(5)
C7 0.0472(8) 0.0337(6) 0.0477(7) -0.0015(6) -0.0068(6) -0.0021(6)
C8 0.0733(11) 0.0392(7) 0.0529(9) 0.0044(6) 0.0016(8) 0.0047(7)
C9 0.1038(15) 0.0570(10) 0.0481(9) 0.0048(8) 0.0049(10) 0.0122(10)
C10 0.1040(15) 0.0592(10) 0.0471(9) -0.0081(8) -0.0024(9) 0.0156(10)
C11 0.0799(12) 0.0418(8) 0.0570(9) -0.0090(7) -0.0164(8) 0.0102(8)
C12 0.0605(9) 0.0348(7) 0.0535(8) 0.0008(6) -0.0072(7) 0.0013(6)
C13 0.141(2) 0.0449(9) 0.0807(13) -0.0131(9) -0.0085(14) 0.0233(12)
C14 0.0547(8) 0.0361(7) 0.0584(9) 0.0068(6) 0.0017(7) 0.0063(6)
C15 0.0605(9) 0.0335(7) 0.0433(7) -0.0029(6) 0.0038(7) 0.0013(6)
O16 0.0646(7) 0.0404(5) 0.0519(6) -0.0059(4) -0.0085(5) 0.0096(5)
C17 0.0903(13) 0.0421(8) 0.0628(10) 0.0108(7) -0.0108(9) -0.0146(8)

loop_
_atom_type_symbol
_atom_type_scat_dispersion_real
_atom_type_scat_dispersion_imag
_atom_type_scat_Cromer_Mann_a1
_atom_type_scat_Cromer_Mann_b1
_atom_type_scat_Cromer_Mann_a2
_atom_type_scat_Cromer_Mann_b2
_atom_type_scat_Cromer_Mann_a3
_atom_type_scat_Cromer_Mann_b3
_atom_type_scat_Cromer_Mann_a4
_atom_type_scat_Cromer_Mann_b4
_atom_type_scat_Cromer_Mann_c
_atom_type_scat_source
C 0.0033 0.0016 2.3100 20.8439 1.0200 10.2075 1.5886 0.5687 0.8650 51.6512 0.2156 'International Tables Vol C 4.2.6.8 and 6.1.1.4'
H 0.0000 0.0000 0.4930 10.5109 0.3229 26.1257 0.1402 3.1424 0.0408 57.7998 0.0030 'International Tables Vol C 4.2.6.8 and 6.1.1.4'
N 0.0061 0.0033 12.2126 0.0057 3.1322 9.8933 2.0125 28.9975 1.1663 0.5826 -11.5290 'International Tables Vol C 4.2.6.8 and 6.1.1.4'
O 0.0106 0.0060 3.0485 13.2771 2.2868 5.7011 1.5463 0.3239 0.8670 32.9089 0.2508 'International Tables Vol C 4.2.6.8 and 6.1.1.4'
S 0.1246 0.1234 6.9053 1.4679 5.2034 22.2151 1.4379 0.2536 1.5863 56.1720 0.8669 'International Tables Vol C 4.2.6.8 and 6.1.1.4'

loop_
_geom_angle_atom_site_label_1
_geom_angle_atom_site_label_2
_geom_angle_atom_site_label_3
_geom_angle
_geom_angle_publ_flag
N2 S1 C5 91.60(7) yes
S1 N2 C3 108.11(10) yes
N2 C3 N4 119.84(12) yes
N2 C3 C14 120.48(13) yes
N4 C3 C14 119.68(13) yes
C3 N4 C5 108.75(12) yes
S1 C5 N4 111.70(10) yes
S1 C5 N6 120.72(10) yes
N4 C5 N6 127.59(13) yes
C5 N6 C7 128.56(12) yes
C5 N6 H61 115.8 no
C7 N6 H61 115.6 no
N6 C7 C8 124.16(13) yes
N6 C7 C12 116.19(13) yes
C8 C7 C12 119.66(14) yes
C7 C8 C9 119.00(15) yes
C7 C8 H81 120.5 no
C9 C8 H81 120.5 no
C8 C9 C10 121.10(17) yes
C8 C9 H91 118.7 no
C10 C9 H91 120.2 no
C9 C10 C11 120.32(17) yes
C9 C10 H101 119.9 no
C11 C10 H101 119.8 no
C10 C11 C12 119.02(15) yes
C10 C11 C13 120.88(17) yes
C12 C11 C13 120.10(17) yes
C7 C12 C11 120.88(15) yes
C7 C12 H121 119.3 no
C11 C12 H121 119.8 no
C11 C13 H132 111.1 no
C11 C13 H131 107.7 no
H132 C13 H131 108.9 no
C11 C13 H133 108.1 no
H132 C13 H133 111.8 no
H131 C13 H133 109.1 no
C3 C14 C15 113.87(12) yes
C3 C14 H141 109.4 no
C15 C14 H141 106.0 no
C3 C14 H142 108.3 no
C15 C14 H142 107.7 no
H141 C14 H142 111.6 no
C14 C15 O16 110.61(12) yes
C14 C15 C17 110.52(13) yes
O16 C15 C17 107.62(12) yes
C14 C15 H151 107.5 no
O16 C15 H151 110.6 no
C17 C15 H151 110.0 no
C15 O16 H161 109.6 no
C15 C17 H173 107.0 no
C15 C17 H172 106.7 no
H173 C17 H172 112.3 no
C15 C17 H171 108.5 no
H173 C17 H171 111.3 no
H172 C17 H171 110.8 no

loop_
_geom_bond_atom_site_label_1
_geom_bond_atom_site_label_2
_geom_bond_distance
_geom_bond_publ_flag
S1 N2 1.6681(13) yes
S1 C5 1.7382(15) yes
N2 C3 1.304(2) yes
C3 N4 1.3691(18) yes
C3 C14 1.4970(19) yes
N4 C5 1.3120(17) yes
C5 N6 1.3486(17) yes
N6 C7 1.4077(19) yes
N6 H61 0.901 no
C7 C8 1.383(2) yes
C7 C12 1.3982(19) yes
C8 C9 1.387(2) yes
C8 H81 0.959 no
C9 C10 1.381(3) yes
C9 H91 0.979 no
C10 C11 1.378(3) yes
C10 H101 0.993 no
C11 C12 1.384(2) yes
C11 C13 1.513(2) yes
C12 H121 0.976 no
C13 H132 0.970 no
C13 H131 0.961 no
C13 H133 0.969 no
C14 C15 1.514(2) yes
C14 H141 1.010 no
C14 H142 1.004 no
C15 O16 1.4295(18) yes
C15 C17 1.516(2) yes
C15 H151 1.021 no
O16 H161 0.880 no
C17 H173 0.983 no
C17 H172 0.996 no
C17 H171 0.975 no

loop_
_geom_hbond_atom_site_label_D
_geom_hbond_atom_site_label_H
_geom_hbond_atom_site_label_A
_geom_hbond_site_symmetry_A
_geom_hbond_angle_DHA
_geom_hbond_distance_DH
_geom_hbond_distance_HA
_geom_hbond_distance_DA
_geom_hbond_publ_flag
C8 H81 N4 . 123.03(5) 0.959 2.335 2.969(2) yes
O16 H161 N2 6_556 164.96(5) 0.880 2.008 2.867(2) yes
N6 H61 O16 4_746 170.40(5) 0.901 1.972 2.865(2) yes
